data_2104173
loop_
_publ_author_name
'Lazic, Biljana'
'Kr\"uger, Hannes'
'Kahlenberg, Volker'
'Konzett, J\"urgen'
'Kaindl, Reinhard'

_publ_section_title
;
 Incommensurate structure of Ca~2~Al~2~O~5~ at high temperatures --
 structure investigation and Raman spectroscopy
;
_journal_coeditor_code SN5068
_journal_issue 4
_journal_name_full 'Acta Crystallographica Section B'
_journal_page_first 417
_journal_page_last 425
_journal_paper_doi 10.1107/S0108768108016029
_journal_volume 64
_journal_year 2008
_chemical_formula_sum 'Al2 Ca2 O5'
_chemical_formula_weight 214.12
_space_group_ssg_name Imma(00\g)s00
_symmetry_cell_setting orthorhombic
_audit_creation_method
;
  Jana2000 Version : 18/12/2007
  STOE X-RED
  enCIFer 1.2
;
_cell_angle_alpha 90.00
_cell_angle_beta 90.00
_cell_angle_gamma 90.00
_cell_formula_units_Z 4
_cell_length_a 5.2699(5)
_cell_length_b 14.6984(15)
_cell_length_c 5.4196(5)
_cell_measurement_reflns_used 3428
_cell_measurement_temperature 1090(10)
_cell_measurement_theta_max 30.82
_cell_measurement_theta_min 2.77
_cell_modulation_dimension 1
_cell_volume 419.80(7)
_computing_cell_refinement 'STOE X-AREA'
_computing_data_collection 'STOE X-AREA'
_computing_data_reduction 'STOE X-RED'
_computing_publication_material 'Jana2000 (Petricek, Dusek & Palatinus, 2000)'
_computing_structure_refinement 'Jana2000 (Petricek, Dusek & Palatinus, 2000)'
_diffrn_ambient_temperature 1090(10)
_diffrn_detector_area_resol_mean 6.67
_diffrn_measurement_device '2-circle goniometer'
_diffrn_measurement_device_type 'STOE IPDS 2'
_diffrn_measurement_method 'rotation method'
_diffrn_radiation_monochromator 'plane graphite'
_diffrn_radiation_type 'Mo K\a'
_diffrn_radiation_wavelength 0.71073
_diffrn_reflns_av_R_equivalents 0.0530
_diffrn_reflns_av_sigmaI/netI 0.0105
_diffrn_reflns_limit_h_max 7
_diffrn_reflns_limit_h_min -7
_diffrn_reflns_limit_k_max 20
_diffrn_reflns_limit_k_min -20
_diffrn_reflns_limit_l_max 7
_diffrn_reflns_limit_l_min -7
_diffrn_reflns_number 5551
_diffrn_reflns_theta_max 29.13
_diffrn_reflns_theta_min 1.84
_exptl_absorpt_coefficient_mu 3.04
_exptl_absorpt_correction_T_max 0.8340
_exptl_absorpt_correction_T_min 0.7938
_exptl_absorpt_correction_type integration
_exptl_crystal_colour colourless
_exptl_crystal_density_diffrn 3.388
_exptl_crystal_description fragment
_exptl_crystal_F_000 424
_exptl_crystal_size_max 0.14
_exptl_crystal_size_mid 0.12
_exptl_crystal_size_min 0.1
_refine_diff_density_max 1.16
_refine_diff_density_min -1.04
_refine_ls_extinction_method none
_refine_ls_goodness_of_fit_ref 3.52
_refine_ls_number_parameters 43
_refine_ls_number_reflns 848
_refine_ls_R_factor_all 0.0695
_refine_ls_R_factor_gt 0.0546
_refine_ls_shift/su_max 0.0001
_refine_ls_shift/su_mean 0.0000
_refine_ls_structure_factor_coef F
_refine_ls_weighting_details w=1/(\s^2^(F)+0.0001F^2^)
_refine_ls_weighting_scheme sigma
_refine_ls_wR_factor_gt 0.0659
_refine_ls_wR_factor_ref 0.0677
_reflns_number_gt 680
_reflns_number_total 848
_reflns_threshold_expression I>3\s(I)
_cod_data_source_file sn5068.cif
_cod_data_source_block I
_cod_original_formula_sum 'Ca2 Al2 O5'
_cod_database_code 2104173
_cod_database_fobs_code 2104173

loop_
_space_group_symop_ssg_id
_space_group_symop_ssg_operation_algebraic
1 x1,x2,x3,x4
2 -x1,x2,x3,1/2+x4
3 x1,1/2-x2,x3,x4
4 -x1,1/2-x2,x3,1/2+x4
5 -x1,-x2,-x3,-x4
6 x1,-x2,-x3,1/2-x4
7 -x1,1/2+x2,-x3,-x4
8 x1,1/2+x2,-x3,1/2-x4
9 1/2+x1,1/2+x2,1/2+x3,x4
10 1/2-x1,1/2+x2,1/2+x3,1/2+x4
11 1/2+x1,-x2,1/2+x3,x4
12 1/2-x1,-x2,1/2+x3,1/2+x4
13 1/2-x1,1/2-x2,1/2-x3,-x4
14 1/2+x1,1/2-x2,1/2-x3,1/2-x4
15 1/2-x1,x2,1/2-x3,-x4
16 1/2+x1,x2,1/2-x3,1/2-x4

loop_
_atom_site_type_symbol
_atom_site_label
_atom_site_fract_x
_atom_site_fract_y
_atom_site_fract_z
_atom_site_U_iso_or_equiv
_atom_site_adp_type
_atom_site_calc_flag
_atom_site_occupancy
Al Al1 0 0 0.5 0.0267(4) Uani d 1
Al Al2 0.9527(3) 0.25 0.5744(3) 0.0224(4) Uani d 0.5
Ca Ca1 0 0.10837(5) 0.02219(13) 0.0276(2) Uani d 1
O O1 0.75 0.00922(14) 0.75 0.0224(6) Uani d 1
O O2 0 0.14308(17) 0.4457(6) 0.0325(8) Uani d 1
O O3 0.3830(6) 0.25 0.6372(8) 0.0274(11) Uani d 0.5

loop_
_atom_site_aniso_label
_atom_site_aniso_U_11
_atom_site_aniso_U_22
_atom_site_aniso_U_33
_atom_site_aniso_U_12
_atom_site_aniso_U_13
_atom_site_aniso_U_23
_atom_site_aniso_type_symbol
Al1 0.0159(6) 0.0471(9) 0.0173(7) 0 0 -0.0008(5) Al
Al2 0.0278(7) 0.0191(7) 0.0204(7) 0 0.0015(5) 0 Al
Ca1 0.0325(4) 0.0230(4) 0.0273(4) 0 0 0.0010(2) Ca
O1 0.0185(9) 0.0286(10) 0.0201(11) 0 0.0031(7) 0 O
O2 0.0379(14) 0.0262(13) 0.0333(14) 0 0 -0.0081(10) O
O3 0.0252(16) 0.0299(19) 0.027(2) 0 -0.0045(13) 0 O

loop_
_atom_site_displace_Fourier_atom_site_label
_atom_site_displace_Fourier_axis
_atom_site_displace_Fourier_wave_vector_seq_id
_atom_site_displace_Fourier_param_cos
_atom_site_displace_Fourier_param_sin
Al1 x 1 0 -0.0017(3)
Al1 y 1 0 0
Al1 z 1 0 0
Ca1 x 1 0.0064(2) -0.00492(19)
Ca1 y 1 0 0
Ca1 z 1 0 0
O1 x 1 0 -0.0012(6)
O1 y 1 0.0009(2) 0
O1 z 1 0 -0.0004(7)
O2 x 1 0.0117(7) 0.0036(7)
O2 y 1 0 0
O2 z 1 0 0

loop_
_atom_site_Fourier_wave_vector_seq_id
_atom_site_Fourier_wave_vector_x
_atom_site_Fourier_wave_vector_z
1 0.00000 0.59520

loop_
_atom_site_occ_special_func_atom_site_label
_atom_site_occ_special_func_crenel_c
_atom_site_occ_special_func_crenel_w
Al2 0.1471(13) 0.5
O3 0.6844(13) 0.5

loop_
_atom_type_symbol
_atom_type_scat_dispersion_real
_atom_type_scat_dispersion_imag
_atom_type_scat_source
Ca 0.226 0.306 'International Tables Vol C Tables  4.2.6.8 and 6.1.1.1'
Al 0.064 0.051 'International Tables Vol C Tables  4.2.6.8 and 6.1.1.1'
O 0.011 0.006 'International Tables Vol C Tables  4.2.6.8 and 6.1.1.1'

loop_
_cell_wave_vector_seq_id
_cell_wave_vector_x
_cell_wave_vector_y
_cell_wave_vector_z
1 0.00000 0.00000 0.59520

loop_
_exptl_crystal_face_index_h
_exptl_crystal_face_index_k
_exptl_crystal_face_index_l
_exptl_crystal_face_perp_dist
6 9 -7 0.0400
2 -5 -15 0.0390
-4 -10 -3 0.0410
-6 -11 3 0.0430
-3 3 16 0.0470
3 9 4 0.0580
2 -15 -4 0.0480
-2 15 4 0.0400
-6 8 1 0.0380
1 13 0 0.0370
7 -3 9 0.0630
-4 -13 -3 0.0420
-4 5 -6 0.0400
-1 -1 2 0.0470
7 11 -5 0.0410
-9 -6 -5 0.0430
3 -17 -2 0.0500
4 -9 0 0.0500
8 7 5 0.0610
0 5 1 0.0460
-2 10 1 0.0400
0 -12 1 0.0430
-1 14 -3 0.0420
1 3 -2 0.0370
-2 -7 5 0.0470
-6 8 7 0.0390
1 8 -1 0.0330
11 -1 -14 0.0410
6 -5 -2 0.0480
4 -7 2 0.0570
2 -6 3 0.0530
